data_7709439
loop_
_publ_author_name
'Helmer, Joschua'
'Hepp, Alexander'
'Lips, Felicitas'

_publ_section_title
;
 A strongly twisted Si&#xE001;Si bond with resemblance to a buckled dimer
 in an unexpected isomer of hexasilabenzene.
;
_journal_issue 8
_journal_name_full 'Dalton transactions (Cambridge, England : 2003)'
_journal_page_first 3254
_journal_page_last 3262
_journal_paper_doi 10.1039/d2dt00259k
_journal_volume 51
_journal_year 2022
_chemical_formula_sum 'C61 H99 B N8 Si12'
_chemical_formula_weight 1292.37
_space_group_crystal_system triclinic
_space_group_IT_number 2
_space_group_name_Hall '-P 1'
_space_group_name_H-M_alt 'P -1'
_atom_sites_solution_hydrogens geom
_audit_creation_method SHELXL-2016/6
_audit_update_record
;
2021-11-19 deposited with the CCDC.	2022-01-31 downloaded from the CCDC.
;
_cell_angle_alpha 90.314(2)
_cell_angle_beta 90.139(2)
_cell_angle_gamma 112.369(2)
_cell_formula_units_Z 2
_cell_length_a 12.6312(4)
_cell_length_b 15.4277(5)
_cell_length_c 20.9348(6)
_cell_measurement_reflns_used 9949
_cell_measurement_temperature 100(2)
_cell_measurement_theta_max 27.21
_cell_measurement_theta_min 2.41
_cell_volume 3772.5(2)
_computing_cell_refinement 'Bruker SAINT'
_computing_data_collection 'Bruker APEX2'
_computing_data_reduction 'Bruker SAINT'
_computing_molecular_graphics 'Bruker SHELXTL'
_computing_publication_material 'Bruker SHELXTL'
_computing_structure_refinement 'SHELXL-2016/6 (Sheldrick, 2016)'
_computing_structure_solution 'SHELXT 2014/5 (Sheldrick, 2014)'
_diffrn_ambient_temperature 100(2)
_diffrn_measured_fraction_theta_full 0.997
_diffrn_measured_fraction_theta_max 0.989
_diffrn_measurement_device_type 'Bruker APEX-II CCD'
_diffrn_measurement_method '\f and \w scans'
_diffrn_radiation_type MoK\a
_diffrn_radiation_wavelength 0.71073
_diffrn_reflns_av_R_equivalents 0.0506
_diffrn_reflns_av_unetI/netI 0.0519
_diffrn_reflns_Laue_measured_fraction_full 0.997
_diffrn_reflns_Laue_measured_fraction_max 0.989
_diffrn_reflns_limit_h_max 16
_diffrn_reflns_limit_h_min -16
_diffrn_reflns_limit_k_max 19
_diffrn_reflns_limit_k_min -19
_diffrn_reflns_limit_l_max 26
_diffrn_reflns_limit_l_min -26
_diffrn_reflns_number 53718
_diffrn_reflns_point_group_measured_fraction_full 0.997
_diffrn_reflns_point_group_measured_fraction_max 0.989
_diffrn_reflns_theta_full 25.242
_diffrn_reflns_theta_max 27.296
_diffrn_reflns_theta_min 1.722
_exptl_absorpt_coefficient_mu 0.246
_exptl_absorpt_correction_T_max 0.7455
_exptl_absorpt_correction_T_min 0.6544
_exptl_absorpt_correction_type multi-scan
_exptl_absorpt_process_details SADABS
_exptl_crystal_colour colorless
_exptl_crystal_density_diffrn 1.138
_exptl_crystal_description plate
_exptl_crystal_F_000 1388
_exptl_crystal_size_max 0.376
_exptl_crystal_size_mid 0.212
_exptl_crystal_size_min 0.190
_refine_diff_density_max 0.747
_refine_diff_density_min -0.697
_refine_diff_density_rms 0.095
_refine_ls_extinction_method none
_refine_ls_goodness_of_fit_ref 1.029
_refine_ls_hydrogen_treatment constr
_refine_ls_matrix_type full
_refine_ls_number_parameters 761
_refine_ls_number_reflns 16799
_refine_ls_number_restraints 0
_refine_ls_restrained_S_all 1.029
_refine_ls_R_factor_all 0.0693
_refine_ls_R_factor_gt 0.0559
_refine_ls_shift/su_max 0.001
_refine_ls_shift/su_mean 0.000
_refine_ls_structure_factor_coef Fsqd
_refine_ls_weighting_details 'w=1/[\s^2^(Fo^2^)+(0.0778P)^2^+5.9040P] where P=(Fo^2^+2Fc^2^)/3'
_refine_ls_weighting_scheme calc
_refine_ls_wR_factor_gt 0.1506
_refine_ls_wR_factor_ref 0.1598
_reflns_Friedel_coverage 0.000
_reflns_number_gt 13472
_reflns_number_total 16799
_reflns_threshold_expression 'I > 2\s(I)'
_cod_data_source_file d2dt00259k2.cif
_cod_data_source_block jh210108_sq
_cod_depositor_comments 'Adding full bibliography for 7709435--7709439.cif.'
_cod_database_code 7709439
_shelx_shelxl_version_number 2016/6
_shelx_space_group_comment
;
The symmetry employed for this shelxl refinement is uniquely defined
by the following loop, which should always be used as a source of
symmetry information in preference to the above space-group names.
They are only intended as comments.
;

loop_
_space_group_symop_operation_xyz
'x, y, z'
'-x, -y, -z'

loop_
_atom_site_label
_atom_site_type_symbol
_atom_site_fract_x
_atom_site_fract_y
_atom_site_fract_z
_atom_site_U_iso_or_equiv
_atom_site_adp_type
_atom_site_occupancy
_atom_site_site_symmetry_order
_atom_site_calc_flag
_atom_site_refinement_flags_posn
_atom_site_refinement_flags_adp
_atom_site_refinement_flags_occupancy
_atom_site_disorder_assembly
_atom_site_disorder_group
Si1 Si 0.85000(6) 0.36137(5) 0.31255(3) 0.01423(15) Uani 1 1 d . . . . .
Si2 Si 0.86146(6) 0.50384(5) 0.26653(3) 0.01418(15) Uani 1 1 d . . . . .
Si3 Si 0.69982(6) 0.40047(5) 0.21109(3) 0.01396(15) Uani 1 1 d . . . . .
Si4 Si 0.78153(6) 0.28475(5) 0.21321(3) 0.01375(15) Uani 1 1 d . . . . .
Si5 Si 0.61751(6) 0.17241(5) 0.26593(3) 0.01462(15) Uani 1 1 d . . . . .
Si6 Si 0.64816(6) 0.32171(5) 0.31271(3) 0.01400(15) Uani 1 1 d . . . . .
Si7 Si 1.01505(7) 0.61133(5) 0.14849(4) 0.01999(16) Uani 1 1 d . . . . .
Si8 Si 0.56712(7) 0.36431(5) 0.07680(3) 0.01896(16) Uani 1 1 d . . . . .
Si9 Si 1.02493(6) 0.30879(5) 0.15516(3) 0.01701(15) Uani 1 1 d . . . . .
Si10 Si 0.60687(7) 0.04146(6) 0.38287(4) 0.02306(17) Uani 1 1 d . . . . .
Si11 Si 0.35301(7) 0.13095(6) 0.23365(4) 0.02265(17) Uani 1 1 d . . . . .
Si12 Si 0.58469(7) 0.34619(6) 0.45571(4) 0.02241(17) Uani 1 1 d . . . . .
B B 0.9641(3) 0.3434(2) 0.37616(15) 0.0215(6) Uani 1 1 d . . . . .
H0A H 0.938600 0.277049 0.387512 0.032 Uiso 1 1 calc R U . . .
H0B H 1.039997 0.363823 0.356554 0.032 Uiso 1 1 calc R U . . .
H0C H 0.968082 0.380798 0.414752 0.032 Uiso 1 1 calc R U . . .
N1 N 0.98021(19) 0.58946(15) 0.22909(10) 0.0173(4) Uani 1 1 d . . . . .
N2 N 0.8729(2) 0.59808(16) 0.39314(10) 0.0186(5) Uani 1 1 d . . . . .
N3 N 0.79998(19) 0.65449(15) 0.32014(10) 0.0164(4) Uani 1 1 d . . . . .
N4 N 0.6222(2) 0.42542(16) 0.14868(10) 0.0179(5) Uani 1 1 d . . . . .
N5 N 0.87469(19) 0.26874(15) 0.15660(10) 0.0163(4) Uani 1 1 d . . . . .
N6 N 0.65364(19) 0.08879(16) 0.30770(11) 0.0185(5) Uani 1 1 d . . . . .
N7 N 0.48104(19) 0.11081(16) 0.23268(11) 0.0187(5) Uani 1 1 d . . . . .
N8 N 0.56886(19) 0.34974(16) 0.37274(10) 0.0182(5) Uani 1 1 d . . . . .
C1 C 1.0612(2) 0.65247(19) 0.27325(12) 0.0186(5) Uani 1 1 d . . . . .
C2 C 1.1354(3) 0.6237(2) 0.30787(14) 0.0270(6) Uani 1 1 d . . . . .
H2 H 1.135769 0.562934 0.300872 0.032 Uiso 1 1 calc R U . . .
C3 C 1.2094(3) 0.6831(2) 0.35279(16) 0.0353(7) Uani 1 1 d . . . . .
H3 H 1.260236 0.662790 0.376095 0.042 Uiso 1 1 calc R U . . .
C4 C 1.2094(3) 0.7715(2) 0.36380(15) 0.0322(7) Uani 1 1 d . . . . .
H4 H 1.259227 0.811604 0.395025 0.039 Uiso 1 1 calc R U . . .
C5 C 1.1367(3) 0.8012(2) 0.32909(15) 0.0282(6) Uani 1 1 d . . . . .
H5 H 1.136359 0.861876 0.336408 0.034 Uiso 1 1 calc R U . . .
C6 C 1.0640(2) 0.7426(2) 0.28353(13) 0.0223(6) Uani 1 1 d . . . . .
H6 H 1.015601 0.764209 0.259072 0.027 Uiso 1 1 calc R U . . .
C7 C 1.0028(3) 0.7229(2) 0.12276(15) 0.0324(7) Uani 1 1 d . . . . .
H7A H 0.927218 0.721823 0.134343 0.049 Uiso 1 1 calc R U . . .
H7B H 1.012567 0.729335 0.076377 0.049 Uiso 1 1 calc R U . . .
H7C H 1.062265 0.775997 0.144069 0.049 Uiso 1 1 calc R U . . .
C8 C 1.1657(3) 0.6237(2) 0.13564(15) 0.0291(7) Uani 1 1 d . . . . .
H8A H 1.215323 0.667344 0.167394 0.044 Uiso 1 1 calc R U . . .
H8B H 1.189823 0.647840 0.092655 0.044 Uiso 1 1 calc R U . . .
H8C H 1.171282 0.562370 0.140112 0.044 Uiso 1 1 calc R U . . .
C9 C 0.9192(3) 0.5127(2) 0.09939(13) 0.0230(6) Uani 1 1 d . . . . .
H9A H 0.924110 0.454068 0.114068 0.035 Uiso 1 1 calc R U . . .
H9B H 0.942511 0.522851 0.054544 0.035 Uiso 1 1 calc R U . . .
H9C H 0.840262 0.508696 0.103517 0.035 Uiso 1 1 calc R U . . .
C10 C 0.8411(2) 0.58689(18) 0.33111(12) 0.0165(5) Uani 1 1 d . . . . .
C11 C 0.8509(2) 0.67145(19) 0.42097(13) 0.0205(6) Uani 1 1 d . . . . .
C12 C 0.8042(2) 0.70639(19) 0.37465(12) 0.0187(5) Uani 1 1 d . . . . .
C13 C 0.9299(3) 0.5457(2) 0.42767(14) 0.0267(6) Uani 1 1 d . . . . .
H13A H 0.874548 0.499386 0.455301 0.040 Uiso 1 1 calc R U . . .
H13B H 0.992244 0.589092 0.453826 0.040 Uiso 1 1 calc R U . . .
H13C H 0.961164 0.513553 0.397015 0.040 Uiso 1 1 calc R U . . .
C14 C 0.8774(3) 0.6996(2) 0.48874(14) 0.0312(7) Uani 1 1 d . . . . .
H14A H 0.852956 0.751306 0.498740 0.047 Uiso 1 1 calc R U . . .
H14B H 0.960037 0.720070 0.496027 0.047 Uiso 1 1 calc R U . . .
H14C H 0.836767 0.646190 0.516283 0.047 Uiso 1 1 calc R U . . .
C15 C 0.7595(3) 0.7824(2) 0.37518(14) 0.0244(6) Uani 1 1 d . . . . .
H15A H 0.764554 0.807755 0.418598 0.037 Uiso 1 1 calc R U . . .
H15B H 0.679358 0.757239 0.361067 0.037 Uiso 1 1 calc R U . . .
H15C H 0.804926 0.832284 0.346239 0.037 Uiso 1 1 calc R U . . .
C16 C 0.7609(3) 0.6740(2) 0.25868(13) 0.0217(6) Uani 1 1 d . . . . .
H16A H 0.778955 0.636869 0.225430 0.033 Uiso 1 1 calc R U . . .
H16B H 0.799326 0.740815 0.249151 0.033 Uiso 1 1 calc R U . . .
H16C H 0.677915 0.657423 0.259930 0.033 Uiso 1 1 calc R U . . .
C17 C 0.6006(3) 0.5109(2) 0.15094(13) 0.0225(6) Uani 1 1 d . . . . .
C18 C 0.5070(3) 0.5144(2) 0.18393(15) 0.0290(7) Uani 1 1 d . . . . .
H18 H 0.459243 0.461659 0.207556 0.035 Uiso 1 1 calc R U . . .
C19 C 0.4835(3) 0.5953(3) 0.18224(17) 0.0389(9) Uani 1 1 d . . . . .
H19 H 0.418512 0.597073 0.204092 0.047 Uiso 1 1 calc R U . . .
C20 C 0.5535(4) 0.6734(3) 0.14917(17) 0.0434(10) Uani 1 1 d . . . . .
H20 H 0.537625 0.728807 0.148992 0.052 Uiso 1 1 calc R U . . .
C21 C 0.6452(4) 0.6701(2) 0.11688(16) 0.0387(9) Uani 1 1 d . . . . .
H21 H 0.693439 0.723371 0.093933 0.046 Uiso 1 1 calc R U . . .
C22 C 0.6687(3) 0.5894(2) 0.11729(13) 0.0275(7) Uani 1 1 d . . . . .
H22 H 0.732546 0.587785 0.094128 0.033 Uiso 1 1 calc R U . . .
C23 C 0.5450(3) 0.2391(2) 0.08350(14) 0.0251(6) Uani 1 1 d . . . . .
H23A H 0.617921 0.233715 0.094012 0.038 Uiso 1 1 calc R U . . .
H23B H 0.516065 0.207139 0.042771 0.038 Uiso 1 1 calc R U . . .
H23C H 0.489382 0.210070 0.117264 0.038 Uiso 1 1 calc R U . . .
C24 C 0.6613(3) 0.4137(2) 0.00688(13) 0.0253(6) Uani 1 1 d . . . . .
H24A H 0.677807 0.480944 0.003906 0.038 Uiso 1 1 calc R U . . .
H24B H 0.622574 0.382082 -0.032258 0.038 Uiso 1 1 calc R U . . .
H24C H 0.733127 0.403987 0.012190 0.038 Uiso 1 1 calc R U . . .
C25 C 0.4279(3) 0.3750(2) 0.05818(14) 0.0273(6) Uani 1 1 d . . . . .
H25A H 0.377473 0.355720 0.095336 0.041 Uiso 1 1 calc R U . . .
H25B H 0.391625 0.334695 0.021583 0.041 Uiso 1 1 calc R U . . .
H25C H 0.441668 0.440299 0.047853 0.041 Uiso 1 1 calc R U . . .
C26 C 0.8251(2) 0.20309(19) 0.10486(12) 0.0165(5) Uani 1 1 d . . . . .
C27 C 0.8084(2) 0.2344(2) 0.04504(13) 0.0227(6) Uani 1 1 d . . . . .
H27 H 0.827913 0.299473 0.038075 0.027 Uiso 1 1 calc R U . . .
C28 C 0.7634(3) 0.1708(2) -0.00459(14) 0.0287(7) Uani 1 1 d . . . . .
H28 H 0.751091 0.192490 -0.045237 0.034 Uiso 1 1 calc R U . . .
C29 C 0.7365(3) 0.0766(2) 0.00461(14) 0.0294(7) Uani 1 1 d . . . . .
H29 H 0.705503 0.033409 -0.029511 0.035 Uiso 1 1 calc R U . . .
C30 C 0.7546(3) 0.0451(2) 0.06355(15) 0.0266(6) Uani 1 1 d . . . . .
H30 H 0.736825 -0.019800 0.069969 0.032 Uiso 1 1 calc R U . . .
C31 C 0.7989(2) 0.1084(2) 0.11366(13) 0.0209(6) Uani 1 1 d . . . . .
H31 H 0.811240 0.086440 0.154203 0.025 Uiso 1 1 calc R U . . .
C32 C 1.0759(3) 0.2120(2) 0.16795(17) 0.0300(7) Uani 1 1 d . . . . .
H32A H 1.069701 0.195616 0.213327 0.045 Uiso 1 1 calc R U . . .
H32B H 1.155943 0.232210 0.154636 0.045 Uiso 1 1 calc R U . . .
H32C H 1.028826 0.157186 0.142649 0.045 Uiso 1 1 calc R U . . .
C33 C 1.0812(3) 0.3582(2) 0.07511(14) 0.0270(6) Uani 1 1 d . . . . .
H33A H 1.052702 0.308787 0.042538 0.040 Uiso 1 1 calc R U . . .
H33B H 1.165105 0.382812 0.075932 0.040 Uiso 1 1 calc R U . . .
H33C H 1.055384 0.408948 0.064941 0.040 Uiso 1 1 calc R U . . .
C34 C 1.0905(2) 0.3980(2) 0.21784(14) 0.0243(6) Uani 1 1 d . . . . .
H34A H 1.059191 0.447067 0.215103 0.036 Uiso 1 1 calc R U . . .
H34B H 1.173633 0.425885 0.211758 0.036 Uiso 1 1 calc R U . . .
H34C H 1.073611 0.368542 0.259930 0.036 Uiso 1 1 calc R U . . .
C35 C 0.7325(2) 0.05008(19) 0.28231(13) 0.0190(5) Uani 1 1 d . . . . .
C36 C 0.8475(2) 0.0898(2) 0.29791(15) 0.0252(6) Uani 1 1 d . . . . .
H36 H 0.876190 0.146738 0.321724 0.030 Uiso 1 1 calc R U . . .
C37 C 0.9218(3) 0.0469(2) 0.27888(16) 0.0318(7) Uani 1 1 d . . . . .
H37 H 1.000244 0.073825 0.290925 0.038 Uiso 1 1 calc R U . . .
C38 C 0.8823(3) -0.0340(2) 0.24285(16) 0.0323(7) Uani 1 1 d . . . . .
H38 H 0.933290 -0.062482 0.229474 0.039 Uiso 1 1 calc R U . . .
C39 C 0.7680(3) -0.0734(2) 0.22630(15) 0.0281(7) Uani 1 1 d . . . . .
H39 H 0.740560 -0.128743 0.200863 0.034 Uiso 1 1 calc R U . . .
C40 C 0.6927(3) -0.0326(2) 0.24656(13) 0.0229(6) Uani 1 1 d . . . . .
H40 H 0.613694 -0.061334 0.235965 0.028 Uiso 1 1 calc R U . . .
C41 C 0.5487(3) -0.0894(2) 0.38111(16) 0.0324(7) Uani 1 1 d . . . . .
H41A H 0.488900 -0.112416 0.348237 0.049 Uiso 1 1 calc R U . . .
H41B H 0.516079 -0.113395 0.422873 0.049 Uiso 1 1 calc R U . . .
H41C H 0.610458 -0.110960 0.371295 0.049 Uiso 1 1 calc R U . . .
C42 C 0.7284(3) 0.0777(3) 0.44085(15) 0.0350(7) Uani 1 1 d . . . . .
H42A H 0.775717 0.041053 0.432980 0.053 Uiso 1 1 calc R U . . .
H42B H 0.698407 0.066475 0.484464 0.053 Uiso 1 1 calc R U . . .
H42C H 0.774851 0.144471 0.435590 0.053 Uiso 1 1 calc R U . . .
C43 C 0.4893(3) 0.0774(2) 0.40944(15) 0.0294(7) Uani 1 1 d . . . . .
H43A H 0.506935 0.142755 0.397449 0.044 Uiso 1 1 calc R U . . .
H43B H 0.481393 0.071416 0.455938 0.044 Uiso 1 1 calc R U . . .
H43C H 0.417401 0.037080 0.388950 0.044 Uiso 1 1 calc R U . . .
C44 C 0.4622(2) 0.02021(19) 0.20539(13) 0.0203(5) Uani 1 1 d . . . . .
C45 C 0.5046(2) 0.0130(2) 0.14531(14) 0.0215(6) Uani 1 1 d . . . . .
H45 H 0.550751 0.067909 0.123176 0.026 Uiso 1 1 calc R U . . .
C46 C 0.4795(2) -0.0748(2) 0.11757(15) 0.0257(6) Uani 1 1 d . . . . .
H46 H 0.508674 -0.079485 0.076474 0.031 Uiso 1 1 calc R U . . .
C47 C 0.4128(3) -0.1548(2) 0.14898(16) 0.0282(7) Uani 1 1 d . . . . .
H47 H 0.394692 -0.214398 0.129358 0.034 Uiso 1 1 calc R U . . .
C48 C 0.3722(3) -0.1481(2) 0.20947(16) 0.0279(6) Uani 1 1 d . . . . .
H48 H 0.327055 -0.203250 0.231732 0.033 Uiso 1 1 calc R U . . .
C49 C 0.3974(2) -0.0607(2) 0.23747(15) 0.0244(6) Uani 1 1 d . . . . .
H49 H 0.369970 -0.056466 0.279103 0.029 Uiso 1 1 calc R U . . .
C50 C 0.2576(3) 0.0614(3) 0.1681(2) 0.0413(9) Uani 1 1 d . . . . .
H50A H 0.298660 0.076394 0.127429 0.062 Uiso 1 1 calc R U . . .
H50B H 0.189327 0.076903 0.165651 0.062 Uiso 1 1 calc R U . . .
H50C H 0.234698 -0.005608 0.176781 0.062 Uiso 1 1 calc R U . . .
C51 C 0.2705(3) 0.0929(2) 0.30950(19) 0.0370(8) Uani 1 1 d . . . . .
H51A H 0.244637 0.024717 0.313521 0.056 Uiso 1 1 calc R U . . .
H51B H 0.203873 0.110808 0.308725 0.056 Uiso 1 1 calc R U . . .
H51C H 0.319639 0.123312 0.345957 0.056 Uiso 1 1 calc R U . . .
C52 C 0.3783(2) 0.2557(2) 0.22064(14) 0.0223(6) Uani 1 1 d . . . . .
H52A H 0.443390 0.295186 0.246864 0.033 Uiso 1 1 calc R U . . .
H52B H 0.309854 0.267207 0.232717 0.033 Uiso 1 1 calc R U . . .
H52C H 0.395177 0.270953 0.175464 0.033 Uiso 1 1 calc R U . . .
C53 C 0.4896(2) 0.3945(2) 0.35835(12) 0.0197(5) Uani 1 1 d . . . . .
C54 C 0.3725(3) 0.3448(2) 0.36077(13) 0.0246(6) Uani 1 1 d . . . . .
H54 H 0.343642 0.279517 0.369229 0.029 Uiso 1 1 calc R U . . .
C55 C 0.2966(3) 0.3891(3) 0.35103(14) 0.0317(7) Uani 1 1 d . . . . .
H55 H 0.216428 0.354024 0.352453 0.038 Uiso 1 1 calc R U . . .
C56 C 0.3377(3) 0.4837(3) 0.33930(15) 0.0347(8) Uani 1 1 d . . . . .
H56 H 0.285987 0.514102 0.332109 0.042 Uiso 1 1 calc R U . . .
C57 C 0.4539(3) 0.5343(2) 0.33802(16) 0.0335(7) Uani 1 1 d . . . . .
H57 H 0.482334 0.599905 0.330785 0.040 Uiso 1 1 calc R U . . .
C58 C 0.5298(3) 0.4899(2) 0.34723(14) 0.0260(6) Uani 1 1 d . . . . .
H58 H 0.609902 0.525263 0.345895 0.031 Uiso 1 1 calc R U . . .
C59 C 0.4456(3) 0.2805(2) 0.49565(15) 0.0330(7) Uani 1 1 d . . . . .
H59A H 0.394412 0.314367 0.490189 0.050 Uiso 1 1 calc R U . . .
H59B H 0.458851 0.274796 0.541296 0.050 Uiso 1 1 calc R U . . .
H59C H 0.410330 0.217903 0.476473 0.050 Uiso 1 1 calc R U . . .
C60 C 0.6374(3) 0.4667(2) 0.48948(15) 0.0343(7) Uani 1 1 d . . . . .
H60A H 0.701237 0.507810 0.463725 0.051 Uiso 1 1 calc R U . . .
H60B H 0.663374 0.465865 0.533527 0.051 Uiso 1 1 calc R U . . .
H60C H 0.575280 0.490084 0.489024 0.051 Uiso 1 1 calc R U . . .
C61 C 0.6862(3) 0.2896(2) 0.47545(14) 0.0301(7) Uani 1 1 d . . . . .
H61A H 0.675924 0.238363 0.445112 0.045 Uiso 1 1 calc R U . . .
H61B H 0.671444 0.264483 0.518874 0.045 Uiso 1 1 calc R U . . .
H61C H 0.764780 0.335862 0.472821 0.045 Uiso 1 1 calc R U . . .

loop_
_atom_site_aniso_label
_atom_site_aniso_U_11
_atom_site_aniso_U_22
_atom_site_aniso_U_33
_atom_site_aniso_U_23
_atom_site_aniso_U_13
_atom_site_aniso_U_12
Si1 0.0153(3) 0.0175(3) 0.0120(3) -0.0006(3) -0.0004(2) 0.0086(3)
Si2 0.0158(3) 0.0164(3) 0.0114(3) -0.0011(2) 0.0001(2) 0.0073(3)
Si3 0.0160(3) 0.0168(3) 0.0112(3) -0.0008(2) -0.0005(2) 0.0086(3)
Si4 0.0147(3) 0.0166(3) 0.0118(3) -0.0010(2) 0.0011(2) 0.0081(3)
Si5 0.0139(3) 0.0162(3) 0.0148(3) -0.0007(3) 0.0008(2) 0.0068(3)
Si6 0.0149(3) 0.0174(3) 0.0116(3) -0.0005(3) 0.0016(2) 0.0082(3)
Si7 0.0233(4) 0.0193(4) 0.0154(4) 0.0003(3) 0.0046(3) 0.0060(3)
Si8 0.0231(4) 0.0245(4) 0.0127(3) -0.0032(3) -0.0038(3) 0.0130(3)
Si9 0.0153(4) 0.0215(4) 0.0158(3) -0.0012(3) 0.0023(3) 0.0088(3)
Si10 0.0277(4) 0.0266(4) 0.0192(4) 0.0057(3) 0.0067(3) 0.0151(3)
Si11 0.0150(4) 0.0214(4) 0.0326(4) -0.0067(3) -0.0020(3) 0.0082(3)
Si12 0.0268(4) 0.0328(4) 0.0131(4) 0.0008(3) 0.0051(3) 0.0175(4)
B 0.0201(15) 0.0282(16) 0.0185(15) 0.0013(12) -0.0032(11) 0.0117(13)
N1 0.0190(11) 0.0165(11) 0.0151(11) -0.0021(8) 0.0013(8) 0.0052(9)
N2 0.0231(12) 0.0214(11) 0.0147(11) -0.0016(9) -0.0010(9) 0.0123(10)
N3 0.0182(11) 0.0183(11) 0.0141(10) -0.0021(8) -0.0007(8) 0.0084(9)
N4 0.0219(12) 0.0215(11) 0.0150(11) -0.0020(8) -0.0026(8) 0.0136(10)
N5 0.0164(11) 0.0202(11) 0.0132(10) -0.0042(8) 0.0009(8) 0.0078(9)
N6 0.0184(11) 0.0213(11) 0.0184(11) 0.0021(9) 0.0042(9) 0.0104(9)
N7 0.0156(11) 0.0189(11) 0.0221(12) -0.0050(9) -0.0011(9) 0.0071(9)
N8 0.0212(12) 0.0247(12) 0.0139(11) 0.0004(9) 0.0034(8) 0.0146(10)
C1 0.0188(13) 0.0197(13) 0.0156(12) -0.0024(10) 0.0019(10) 0.0056(11)
C2 0.0288(16) 0.0263(15) 0.0270(15) -0.0045(12) -0.0051(12) 0.0117(13)
C3 0.0340(18) 0.0379(18) 0.0343(18) -0.0076(14) -0.0122(14) 0.0141(15)
C4 0.0303(17) 0.0330(17) 0.0263(16) -0.0093(13) -0.0055(13) 0.0045(14)
C5 0.0304(16) 0.0191(14) 0.0299(16) -0.0048(12) 0.0059(12) 0.0037(12)
C6 0.0227(14) 0.0213(14) 0.0216(14) -0.0006(11) 0.0038(11) 0.0070(12)
C7 0.049(2) 0.0246(15) 0.0230(15) 0.0055(12) 0.0070(14) 0.0138(15)
C8 0.0257(16) 0.0314(16) 0.0234(15) -0.0025(12) 0.0090(12) 0.0031(13)
C9 0.0303(16) 0.0256(14) 0.0137(13) -0.0003(10) 0.0029(11) 0.0112(12)
C10 0.0176(13) 0.0167(12) 0.0160(12) 0.0005(9) 0.0011(9) 0.0073(10)
C11 0.0254(15) 0.0219(13) 0.0178(13) -0.0045(10) -0.0002(10) 0.0133(12)
C12 0.0206(14) 0.0196(13) 0.0162(13) -0.0034(10) 0.0020(10) 0.0081(11)
C13 0.0394(18) 0.0322(16) 0.0184(14) -0.0030(12) -0.0048(12) 0.0248(14)
C14 0.049(2) 0.0344(17) 0.0188(14) -0.0084(12) -0.0051(13) 0.0257(16)
C15 0.0308(16) 0.0249(14) 0.0225(14) -0.0018(11) 0.0023(11) 0.0164(13)
C16 0.0300(15) 0.0241(14) 0.0148(13) -0.0016(10) -0.0042(11) 0.0147(12)
C17 0.0308(16) 0.0260(14) 0.0176(13) -0.0061(11) -0.0097(11) 0.0187(13)
C18 0.0322(17) 0.0346(17) 0.0283(16) -0.0125(13) -0.0116(12) 0.0221(14)
C19 0.046(2) 0.047(2) 0.0386(19) -0.0223(16) -0.0195(15) 0.0350(18)
C20 0.070(3) 0.040(2) 0.0381(19) -0.0155(16) -0.0281(18) 0.042(2)
C21 0.071(3) 0.0304(17) 0.0241(16) -0.0041(13) -0.0172(16) 0.0301(18)
C22 0.0456(19) 0.0271(15) 0.0152(13) -0.0015(11) -0.0076(12) 0.0200(14)
C23 0.0307(16) 0.0255(15) 0.0219(14) -0.0068(11) -0.0029(11) 0.0141(13)
C24 0.0325(16) 0.0339(16) 0.0140(13) -0.0028(11) -0.0014(11) 0.0178(14)
C25 0.0278(16) 0.0371(17) 0.0217(14) -0.0050(12) -0.0074(12) 0.0179(14)
C26 0.0146(12) 0.0220(13) 0.0138(12) -0.0048(10) 0.0004(9) 0.0080(11)
C27 0.0247(15) 0.0253(14) 0.0190(14) -0.0011(11) -0.0007(11) 0.0107(12)
C28 0.0293(16) 0.0381(17) 0.0176(14) -0.0030(12) -0.0029(11) 0.0116(14)
C29 0.0263(16) 0.0373(17) 0.0213(15) -0.0152(12) 0.0007(11) 0.0087(14)
C30 0.0257(15) 0.0217(14) 0.0307(16) -0.0086(12) 0.0050(12) 0.0072(12)
C31 0.0215(14) 0.0227(14) 0.0197(13) -0.0025(11) 0.0020(10) 0.0098(12)
C32 0.0204(15) 0.0300(16) 0.0437(19) -0.0003(13) 0.0011(13) 0.0141(13)
C33 0.0252(15) 0.0360(17) 0.0211(14) 0.0017(12) 0.0064(11) 0.0132(13)
C34 0.0177(14) 0.0283(15) 0.0248(15) -0.0039(11) 0.0009(11) 0.0064(12)
C35 0.0230(14) 0.0201(13) 0.0181(13) 0.0044(10) 0.0059(10) 0.0128(11)
C36 0.0222(15) 0.0233(14) 0.0308(16) 0.0052(12) 0.0034(12) 0.0093(12)
C37 0.0234(16) 0.0345(17) 0.0420(19) 0.0116(14) 0.0063(13) 0.0157(14)
C38 0.0378(18) 0.0343(17) 0.0356(18) 0.0121(14) 0.0146(14) 0.0257(15)
C39 0.0402(18) 0.0254(15) 0.0256(15) 0.0047(12) 0.0080(13) 0.0202(14)
C40 0.0289(16) 0.0212(14) 0.0213(14) 0.0032(11) 0.0035(11) 0.0124(12)
C41 0.0413(19) 0.0289(16) 0.0312(17) 0.0128(13) 0.0114(14) 0.0177(15)
C42 0.0395(19) 0.052(2) 0.0221(16) 0.0038(14) 0.0022(13) 0.0264(17)
C43 0.0319(17) 0.0369(17) 0.0245(15) 0.0050(13) 0.0099(12) 0.0185(14)
C44 0.0167(13) 0.0208(13) 0.0254(14) -0.0067(11) -0.0042(10) 0.0095(11)
C45 0.0183(14) 0.0236(14) 0.0246(14) -0.0034(11) -0.0026(10) 0.0104(11)
C46 0.0209(15) 0.0295(15) 0.0298(16) -0.0095(12) -0.0030(11) 0.0132(12)
C47 0.0222(15) 0.0219(14) 0.0421(18) -0.0117(13) -0.0052(12) 0.0104(12)
C48 0.0194(15) 0.0216(14) 0.0408(18) -0.0033(12) -0.0004(12) 0.0057(12)
C49 0.0199(14) 0.0244(14) 0.0300(16) -0.0013(12) 0.0024(11) 0.0095(12)
C50 0.0296(18) 0.0365(19) 0.063(2) -0.0251(17) -0.0228(16) 0.0193(15)
C51 0.0241(16) 0.0315(17) 0.058(2) 0.0088(15) 0.0161(15) 0.0135(14)
C52 0.0204(14) 0.0272(15) 0.0225(14) -0.0054(11) -0.0019(11) 0.0126(12)
C53 0.0219(14) 0.0292(15) 0.0131(12) -0.0026(10) 0.0026(10) 0.0155(12)
C54 0.0247(15) 0.0310(15) 0.0192(14) -0.0057(11) 0.0027(11) 0.0119(13)
C55 0.0197(15) 0.057(2) 0.0232(15) -0.0154(14) -0.0048(11) 0.0206(15)
C56 0.0398(19) 0.057(2) 0.0241(16) -0.0103(14) -0.0062(13) 0.0372(18)
C57 0.042(2) 0.0354(18) 0.0332(17) 0.0009(13) 0.0020(14) 0.0268(16)
C58 0.0249(15) 0.0289(15) 0.0282(15) 0.0005(12) 0.0046(12) 0.0147(13)
C59 0.0388(19) 0.0429(19) 0.0234(15) 0.0096(13) 0.0140(13) 0.0221(16)
C60 0.0387(19) 0.0451(19) 0.0222(15) -0.0111(14) 0.0017(13) 0.0196(16)
C61 0.0353(18) 0.0465(19) 0.0175(14) 0.0051(13) 0.0039(12) 0.0257(15)

loop_
_atom_type_symbol
_atom_type_description
_atom_type_scat_dispersion_real
_atom_type_scat_dispersion_imag
_atom_type_scat_source
C C 0.0033 0.0016 'International Tables Vol C Tables 4.2.6.8 and 6.1.1.4'
H H 0.0000 0.0000 'International Tables Vol C Tables 4.2.6.8 and 6.1.1.4'
N N 0.0061 0.0033 'International Tables Vol C Tables 4.2.6.8 and 6.1.1.4'
B B 0.0013 0.0007 'International Tables Vol C Tables 4.2.6.8 and 6.1.1.4'
Si Si 0.0817 0.0704 'International Tables Vol C Tables 4.2.6.8 and 6.1.1.4'

loop_
_geom_angle_atom_site_label_1
_geom_angle_atom_site_label_2
_geom_angle_atom_site_label_3
_geom_angle
_geom_angle_site_symmetry_1
_geom_angle_site_symmetry_3
_geom_angle_publ_flag
B Si1 Si2 126.57(10) . . ?
B Si1 Si4 129.59(10) . . ?
Si2 Si1 Si4 89.12(3) . . ?
B Si1 Si6 134.25(10) . . ?
Si2 Si1 Si6 85.51(3) . . ?
Si4 Si1 Si6 74.11(3) . . ?
N1 Si2 C10 96.10(11) . . ?
N1 Si2 Si3 123.91(8) . . ?
C10 Si2 Si3 119.08(9) . . ?
N1 Si2 Si1 128.08(8) . . ?
C10 Si2 Si1 110.60(8) . . ?
Si3 Si2 Si1 80.83(3) . . ?
N4 Si3 Si2 128.62(9) . . ?
N4 Si3 Si4 128.08(8) . . ?
Si2 Si3 Si4 89.18(3) . . ?
N4 Si3 Si6 134.25(9) . . ?
Si2 Si3 Si6 84.77(3) . . ?
Si4 Si3 Si6 73.45(3) . . ?
N5 Si4 Si1 121.52(8) . . ?
N5 Si4 Si3 126.67(8) . . ?
Si1 Si4 Si3 79.95(3) . . ?
N5 Si4 Si5 130.67(8) . . ?
Si1 Si4 Si5 90.22(3) . . ?
Si3 Si4 Si5 92.86(3) . . ?
N6 Si5 N7 105.86(11) . . ?
N6 Si5 Si6 120.83(8) . . ?
N7 Si5 Si6 116.37(8) . . ?
N6 Si5 Si4 111.55(8) . . ?
N7 Si5 Si4 127.16(9) . . ?
Si6 Si5 Si4 73.44(3) . . ?
N8 Si6 Si1 126.40(8) . . ?
N8 Si6 Si5 128.81(9) . . ?
Si1 Si6 Si5 90.59(3) . . ?
N8 Si6 Si3 125.20(8) . . ?
Si1 Si6 Si3 78.98(3) . . ?
Si5 Si6 Si3 92.36(3) . . ?
N1 Si7 C9 109.60(12) . . ?
N1 Si7 C8 109.60(13) . . ?
C9 Si7 C8 109.10(14) . . ?
N1 Si7 C7 111.01(13) . . ?
C9 Si7 C7 109.88(15) . . ?
C8 Si7 C7 107.61(16) . . ?
N4 Si8 C23 111.12(12) . . ?
N4 Si8 C24 113.02(13) . . ?
C23 Si8 C24 108.10(14) . . ?
N4 Si8 C25 108.73(12) . . ?
C23 Si8 C25 109.66(14) . . ?
C24 Si8 C25 106.06(14) . . ?
N5 Si9 C34 111.39(12) . . ?
N5 Si9 C32 111.84(13) . . ?
C34 Si9 C32 107.50(15) . . ?
N5 Si9 C33 110.77(12) . . ?
C34 Si9 C33 109.69(14) . . ?
C32 Si9 C33 105.43(14) . . ?
N6 Si10 C43 109.14(13) . . ?
N6 Si10 C42 110.59(14) . . ?
C43 Si10 C42 112.17(15) . . ?
N6 Si10 C41 111.83(13) . . ?
C43 Si10 C41 107.22(15) . . ?
C42 Si10 C41 105.84(16) . . ?
N7 Si11 C52 112.05(12) . . ?
N7 Si11 C50 108.98(13) . . ?
C52 Si11 C50 107.74(15) . . ?
N7 Si11 C51 113.29(14) . . ?
C52 Si11 C51 108.17(14) . . ?
C50 Si11 C51 106.33(18) . . ?
N8 Si12 C61 110.16(12) . . ?
N8 Si12 C60 109.99(14) . . ?
C61 Si12 C60 109.89(16) . . ?
N8 Si12 C59 111.83(14) . . ?
C61 Si12 C59 108.69(15) . . ?
C60 Si12 C59 106.19(15) . . ?
C1 N1 Si7 115.05(17) . . ?
C1 N1 Si2 113.67(17) . . ?
Si7 N1 Si2 131.28(13) . . ?
C10 N2 C11 111.2(2) . . ?
C10 N2 C13 126.2(2) . . ?
C11 N2 C13 122.5(2) . . ?
C10 N3 C12 111.3(2) . . ?
C10 N3 C16 125.1(2) . . ?
C12 N3 C16 123.5(2) . . ?
C17 N4 Si3 119.51(17) . . ?
C17 N4 Si8 109.77(17) . . ?
Si3 N4 Si8 130.65(13) . . ?
C26 N5 Si4 117.83(17) . . ?
C26 N5 Si9 110.60(16) . . ?
Si4 N5 Si9 131.11(13) . . ?
C35 N6 Si10 109.66(17) . . ?
C35 N6 Si5 122.13(18) . . ?
Si10 N6 Si5 128.20(13) . . ?
C44 N7 Si11 110.68(17) . . ?
C44 N7 Si5 116.26(17) . . ?
Si11 N7 Si5 132.59(13) . . ?
C53 N8 Si12 109.26(16) . . ?
C53 N8 Si6 121.96(17) . . ?
Si12 N8 Si6 128.16(13) . . ?
C2 C1 C6 118.6(3) . . ?
C2 C1 N1 120.7(2) . . ?
C6 C1 N1 120.7(2) . . ?
C1 C2 C3 120.5(3) . . ?
C4 C3 C2 120.5(3) . . ?
C5 C4 C3 119.5(3) . . ?
C4 C5 C6 120.2(3) . . ?
C5 C6 C1 120.7(3) . . ?
N2 C10 N3 104.5(2) . . ?
N2 C10 Si2 130.02(19) . . ?
N3 C10 Si2 125.16(19) . . ?
C12 C11 N2 106.2(2) . . ?
C12 C11 C14 130.9(3) . . ?
N2 C11 C14 122.9(2) . . ?
C11 C12 N3 106.7(2) . . ?
C11 C12 C15 131.9(2) . . ?
N3 C12 C15 121.3(2) . . ?
C22 C17 C18 118.5(3) . . ?
C22 C17 N4 120.8(3) . . ?
C18 C17 N4 120.6(3) . . ?
C17 C18 C19 119.7(3) . . ?
C20 C19 C18 120.9(3) . . ?
C21 C20 C19 119.5(3) . . ?
C20 C21 C22 120.3(4) . . ?
C21 C22 C17 121.1(3) . . ?
C31 C26 C27 119.1(2) . . ?
C31 C26 N5 120.1(2) . . ?
C27 C26 N5 120.7(2) . . ?
C28 C27 C26 120.1(3) . . ?
C29 C28 C27 120.5(3) . . ?
C28 C29 C30 119.7(3) . . ?
C29 C30 C31 120.0(3) . . ?
C26 C31 C30 120.5(3) . . ?
C36 C35 C40 118.8(3) . . ?
C36 C35 N6 120.4(2) . . ?
C40 C35 N6 120.6(3) . . ?
C35 C36 C37 120.4(3) . . ?
C38 C37 C36 120.5(3) . . ?
C37 C38 C39 119.5(3) . . ?
C38 C39 C40 120.5(3) . . ?
C39 C40 C35 120.3(3) . . ?
C49 C44 C45 119.1(3) . . ?
C49 C44 N7 120.4(2) . . ?
C45 C44 N7 120.4(3) . . ?
C44 C45 C46 119.9(3) . . ?
C47 C46 C45 120.6(3) . . ?
C46 C47 C48 119.7(3) . . ?
C47 C48 C49 119.9(3) . . ?
C44 C49 C48 120.7(3) . . ?
C58 C53 C54 118.6(3) . . ?
C58 C53 N8 120.2(3) . . ?
C54 C53 N8 120.9(3) . . ?
C53 C54 C55 120.9(3) . . ?
C56 C55 C54 119.9(3) . . ?
C55 C56 C57 119.8(3) . . ?
C56 C57 C58 120.3(3) . . ?
C53 C58 C57 120.4(3) . . ?

loop_
_geom_bond_atom_site_label_1
_geom_bond_atom_site_label_2
_geom_bond_distance
_geom_bond_site_symmetry_2
_geom_bond_publ_flag
Si1 B 2.056(3) . ?
Si1 Si2 2.3584(10) . ?
Si1 Si4 2.3784(10) . ?
Si1 Si6 2.3848(10) . ?
Si2 N1 1.766(2) . ?
Si2 C10 1.941(3) . ?
Si2 Si3 2.3557(10) . ?
Si3 N4 1.761(2) . ?
Si3 Si4 2.3786(9) . ?
Si3 Si6 2.4207(10) . ?
Si4 N5 1.753(2) . ?
Si4 Si5 2.4111(10) . ?
Si5 N6 1.759(2) . ?
Si5 N7 1.760(2) . ?
Si5 Si6 2.3893(10) . ?
Si6 N8 1.760(2) . ?
Si7 N1 1.747(2) . ?
Si7 C9 1.847(3) . ?
Si7 C8 1.859(3) . ?
Si7 C7 1.867(3) . ?
Si8 N4 1.766(2) . ?
Si8 C23 1.850(3) . ?
Si8 C24 1.863(3) . ?
Si8 C25 1.868(3) . ?
Si9 N5 1.758(2) . ?
Si9 C34 1.847(3) . ?
Si9 C32 1.857(3) . ?
Si9 C33 1.872(3) . ?
Si10 N6 1.746(2) . ?
Si10 C43 1.858(3) . ?
Si10 C42 1.863(3) . ?
Si10 C41 1.867(3) . ?
Si11 N7 1.759(2) . ?
Si11 C52 1.849(3) . ?
Si11 C50 1.865(3) . ?
Si11 C51 1.872(3) . ?
Si12 N8 1.752(2) . ?
Si12 C61 1.852(3) . ?
Si12 C60 1.855(3) . ?
Si12 C59 1.864(3) . ?
N1 C1 1.440(3) . ?
N2 C10 1.349(3) . ?
N2 C11 1.390(3) . ?
N2 C13 1.464(3) . ?
N3 C10 1.351(3) . ?
N3 C12 1.380(3) . ?
N3 C16 1.451(3) . ?
N4 C17 1.445(3) . ?
N5 C26 1.447(3) . ?
N6 C35 1.444(3) . ?
N7 C44 1.440(3) . ?
N8 C53 1.449(3) . ?
C1 C2 1.385(4) . ?
C1 C6 1.393(4) . ?
C2 C3 1.390(4) . ?
C3 C4 1.382(5) . ?
C4 C5 1.379(5) . ?
C5 C6 1.387(4) . ?
C11 C12 1.350(4) . ?
C11 C14 1.481(4) . ?
C12 C15 1.482(4) . ?
C17 C22 1.386(4) . ?
C17 C18 1.389(4) . ?
C18 C19 1.390(4) . ?
C19 C20 1.383(6) . ?
C20 C21 1.360(6) . ?
C21 C22 1.385(4) . ?
C26 C31 1.383(4) . ?
C26 C27 1.389(4) . ?
C27 C28 1.389(4) . ?
C28 C29 1.375(5) . ?
C29 C30 1.379(5) . ?
C30 C31 1.392(4) . ?
C35 C36 1.382(4) . ?
C35 C40 1.393(4) . ?
C36 C37 1.396(4) . ?
C37 C38 1.374(5) . ?
C38 C39 1.378(5) . ?
C39 C40 1.391(4) . ?
C44 C49 1.384(4) . ?
C44 C45 1.389(4) . ?
C45 C46 1.391(4) . ?
C46 C47 1.372(5) . ?
C47 C48 1.386(4) . ?
C48 C49 1.387(4) . ?
C53 C58 1.383(4) . ?
C53 C54 1.384(4) . ?
C54 C55 1.387(4) . ?
C55 C56 1.374(5) . ?
C56 C57 1.376(5) . ?
C57 C58 1.387(4) . ?
